data_4513035
loop_
_publ_author_name
'Liu, Kuojin'
'Qiu, Feng'
'Yang, Chongqing'
'Tang, Ruizhi'
'Fu, Yubin'
'Han, Sheng'
'Zhuang, Xiaodong'
'Mai, Yiyong'
'Zhang, Fan'
'Feng, Xinliang'

_publ_section_title
;
 Nonplanar Ladder-Type Polycyclic Conjugated Molecules: Structures and
 Solid-State Properties
;
_journal_issue 7
_journal_name_full 'Crystal Growth &amp; Design'
_journal_page_first 3332
_journal_paper_doi 10.1021/acs.cgd.5b00429
_journal_volume 15
_journal_year 2015
_chemical_formula_moiety 'C48 H64 O4'
_chemical_formula_sum 'C48 H64 O4'
_chemical_formula_weight 704.99
_chemical_name_systematic
;

 ?

;
_space_group_crystal_system monoclinic
_space_group_IT_number 14
_space_group_name_Hall '-P 2yn'
_space_group_name_H-M_alt 'P 1 21/n 1'
_symmetry_space_group_name_Hall '-P 2yn'
_symmetry_space_group_name_H-M 'P 1 21/n 1'
_atom_sites_solution_hydrogens geom
_audit_creation_method SHELXL-2014
_cell_angle_alpha 90
_cell_angle_beta 89.876(3)
_cell_angle_gamma 90
_cell_formula_units_Z 8
_cell_length_a 21.2240(7)
_cell_length_b 11.4366(5)
_cell_length_c 34.4862(10)
_cell_measurement_reflns_used 46938
_cell_measurement_temperature 213(2)
_cell_measurement_theta_max 65.16
_cell_measurement_theta_min 2.44
_cell_volume 8370.8(5)
_computing_cell_refinement 'STOE X-AREA'
_computing_data_collection 'STOE X-AREA'
_computing_data_reduction 'STOE X-RED'
_computing_structure_refinement 'SHELXL-2014 (Sheldrick, 2014)'
_computing_structure_solution SHELXT
_diffrn_ambient_temperature 213(2)
_diffrn_detector 'image plate (34 cm diameter)'
_diffrn_detector_area_resol_mean 6.67
_diffrn_detector_type STOE
_diffrn_measured_fraction_theta_full 0.980
_diffrn_measured_fraction_theta_max 0.971
_diffrn_measurement_details
; 782 frames, detector distance = 40 mm

;
_diffrn_measurement_device '2-circle goniometer'
_diffrn_measurement_device_type 'STOE IPDS 2T'
_diffrn_measurement_method 'rotation method'
_diffrn_radiation_type CuK\a
_diffrn_radiation_wavelength 1.54178
_diffrn_reflns_av_R_equivalents 0.1295
_diffrn_reflns_av_unetI/netI 0.0689
_diffrn_reflns_laue_measured_fraction_full 0.980
_diffrn_reflns_laue_measured_fraction_max 0.971
_diffrn_reflns_limit_h_max 20
_diffrn_reflns_limit_h_min -24
_diffrn_reflns_limit_k_max 13
_diffrn_reflns_limit_k_min -13
_diffrn_reflns_limit_l_max 40
_diffrn_reflns_limit_l_min -41
_diffrn_reflns_number 76905
_diffrn_reflns_point_group_measured_fraction_full 0.980
_diffrn_reflns_point_group_measured_fraction_max 0.971
_diffrn_reflns_theta_full 67.679
_diffrn_reflns_theta_max 68.301
_diffrn_reflns_theta_min 2.442
_diffrn_source 'Incoatec microSource Cu'
_exptl_absorpt_coefficient_mu 0.533
_exptl_absorpt_correction_T_max 0.9733
_exptl_absorpt_correction_T_min 0.8365
_exptl_absorpt_correction_type integration
_exptl_crystal_colour colourless
_exptl_crystal_density_diffrn 1.119
_exptl_crystal_description needle
_exptl_crystal_F_000 3072
_exptl_crystal_size_max 0.410
_exptl_crystal_size_mid 0.200
_exptl_crystal_size_min 0.050
_refine_diff_density_max 0.636
_refine_diff_density_min -0.519
_refine_diff_density_rms 0.102
_refine_ls_extinction_method none
_refine_ls_goodness_of_fit_ref 1.495
_refine_ls_hydrogen_treatment constr
_refine_ls_matrix_type full
_refine_ls_number_parameters 1045
_refine_ls_number_reflns 14893
_refine_ls_number_restraints 921
_refine_ls_restrained_S_all 1.515
_refine_ls_R_factor_all 0.2313
_refine_ls_R_factor_gt 0.1660
_refine_ls_shift/su_max 0.003
_refine_ls_shift/su_mean 0.000
_refine_ls_structure_factor_coef Fsqd
_refine_ls_weighting_details 'w=1/[\s^2^(Fo^2^)+(0.2000P)^2^] where P=(Fo^2^+2Fc^2^)/3'
_refine_ls_weighting_scheme calc
_refine_ls_wR_factor_gt 0.4079
_refine_ls_wR_factor_ref 0.4770
_reflns_Friedel_coverage 0.000
_reflns_number_gt 6063
_reflns_number_total 14893
_reflns_threshold_expression 'I > 2\s(I)'
_cod_data_source_file cg5b00429_si_003.cif
_cod_data_source_block qfoc12
_cod_depositor_comments 'Adding full bibliography for 4513034--4513035.cif.'
_cod_database_code 4513035
_shelx_space_group_comment
;

The symmetry employed for this shelxl refinement is uniquely defined

by the following loop, which should always be used as a source of

symmetry information in preference to the above space-group names.

They are only intended as comments.

;
_shelx_estimated_absorpt_t_min 0.811
_shelx_estimated_absorpt_t_max 0.974

loop_
_space_group_symop_operation_xyz
'x, y, z'
'-x+1/2, y+1/2, -z+1/2'
'-x, -y, -z'
'x-1/2, -y-1/2, z-1/2'

loop_
_atom_site_label
_atom_site_type_symbol
_atom_site_fract_x
_atom_site_fract_y
_atom_site_fract_z
_atom_site_U_iso_or_equiv
_atom_site_adp_type
_atom_site_occupancy
_atom_site_site_symmetry_order
_atom_site_calc_flag
_atom_site_refinement_flags_posn
_atom_site_refinement_flags_adp
_atom_site_refinement_flags_occupancy
_atom_site_disorder_assembly
_atom_site_disorder_group
C1A C 0.5196(3) 0.8038(5) 0.17977(16) 0.0818(14) Uani 1 1 d . U . . .
H1A H 0.5481 0.8505 0.1657 0.098 Uiso 1 1 calc R U . . .
C2A C 0.5266(3) 0.6847(4) 0.17991(15) 0.0773(13) Uani 1 1 d . U . . .
H2A H 0.5610 0.6509 0.1668 0.093 Uiso 1 1 calc R U . . .
C3A C 0.4832(2) 0.6121(4) 0.19921(14) 0.0731(12) Uani 1 1 d . U . . .
C4A C 0.4870(3) 0.4855(4) 0.19898(15) 0.0772(13) Uani 1 1 d . U . . .
C5A C 0.5448(3) 0.4184(4) 0.18725(14) 0.0787(13) Uani 1 1 d . U . . .
C6A C 0.6067(3) 0.4615(5) 0.18894(16) 0.0881(15) Uani 1 1 d . U . . .
H6A H 0.6141 0.5376 0.1981 0.106 Uiso 1 1 calc R U . . .
C7A C 0.6569(3) 0.3923(6) 0.17712(18) 0.0973(17) Uani 1 1 d . U . . .
C8A C 0.6480(3) 0.2798(6) 0.16320(19) 0.1047(18) Uani 1 1 d . U . . .
H8A H 0.6822 0.2348 0.1544 0.126 Uiso 1 1 calc R U . . .
C9A C 0.5863(3) 0.2347(6) 0.16257(17) 0.1017(17) Uani 1 1 d . U . . .
H9A H 0.5792 0.1578 0.1540 0.122 Uiso 1 1 calc R U . . .
C10A C 0.5360(3) 0.3034(5) 0.17455(15) 0.0836(14) Uani 1 1 d . U . . .
O11A O 0.4767(2) 0.2551(3) 0.17346(10) 0.0903(11) Uani 1 1 d . U . . .
C12A C 0.4403(3) 0.2888(4) 0.20606(16) 0.0868(15) Uani 1 1 d . U . . .
H12A H 0.4594 0.2571 0.2297 0.104 Uiso 1 1 calc R U . . .
H12B H 0.3978 0.2560 0.2038 0.104 Uiso 1 1 calc R U . . .
C13A C 0.4361(3) 0.4193(4) 0.20919(14) 0.0755(12) Uani 1 1 d . U . . .
C14A C 0.3812(3) 0.4711(4) 0.22370(16) 0.0842(14) Uani 1 1 d . U . . .
H14A H 0.3459 0.4244 0.2294 0.101 Uiso 1 1 calc R U . . .
C15A C 0.3784(3) 0.5911(4) 0.22975(15) 0.0819(14) Uani 1 1 d . U . . .
H15A H 0.3429 0.6244 0.2417 0.098 Uiso 1 1 calc R U . . .
C16A C 0.4293(3) 0.6636(4) 0.21790(14) 0.0743(12) Uani 1 1 d . U . . .
C17A C 0.4272(3) 0.7889(4) 0.22133(15) 0.0758(13) Uani 1 1 d . U . . .
C18A C 0.3817(3) 0.8550(4) 0.24557(14) 0.0769(13) Uani 1 1 d . U . . .
C19A C 0.3535(3) 0.8117(5) 0.27942(15) 0.0810(14) Uani 1 1 d . U . . .
H19A H 0.3622 0.7349 0.2875 0.097 Uiso 1 1 calc R U . . .
C20A C 0.3127(3) 0.8809(5) 0.30108(16) 0.0882(15) Uani 1 1 d . U . . .
C21A C 0.2991(3) 0.9933(5) 0.28979(17) 0.0909(16) Uani 1 1 d . U . . .
H21A H 0.2711 1.0394 0.3044 0.109 Uiso 1 1 calc R U . . .
C22A C 0.3269(3) 1.0377(5) 0.25688(17) 0.0881(15) Uani 1 1 d . U . . .
H22A H 0.3175 1.1142 0.2487 0.106 Uiso 1 1 calc R U . . .
C23A C 0.3685(3) 0.9698(5) 0.23569(16) 0.0803(13) Uani 1 1 d . U . . .
O24A O 0.39710(18) 1.0204(3) 0.20358(10) 0.0842(10) Uani 1 1 d . U . . .
C25A C 0.4625(3) 0.9876(4) 0.20107(17) 0.0825(14) Uani 1 1 d . U . . .
H25A H 0.4854 1.0201 0.2232 0.099 Uiso 1 1 calc R U . . .
H25B H 0.4809 1.0201 0.1773 0.099 Uiso 1 1 calc R U . . .
C26A C 0.4694(3) 0.8573(4) 0.20079(14) 0.0738(12) Uani 1 1 d . U . . .
O27A O 0.7153(2) 0.4435(5) 0.17989(16) 0.1252(16) Uani 1 1 d . U . . .
C28A C 0.7614(10) 0.390(2) 0.1537(6) 0.152(6) Uani 0.6 1 d D U P A 1
H28A H 0.7420 0.3652 0.1292 0.182 Uiso 0.6 1 calc R U P A 1
H28B H 0.7824 0.3226 0.1657 0.182 Uiso 0.6 1 calc R U P A 1
C29A C 0.8059(10) 0.4905(18) 0.1479(5) 0.221(8) Uani 0.6 1 d D U P A 1
H29A H 0.7836 0.5620 0.1554 0.266 Uiso 0.6 1 calc R U P A 1
H29B H 0.8409 0.4805 0.1661 0.266 Uiso 0.6 1 calc R U P A 1
C30A C 0.8326(9) 0.5095(16) 0.1099(5) 0.196(7) Uani 0.6 1 d D U P A 1
H30A H 0.8017 0.4870 0.0901 0.236 Uiso 0.6 1 calc R U P A 1
H30B H 0.8698 0.4596 0.1067 0.236 Uiso 0.6 1 calc R U P A 1
C31A C 0.8514(8) 0.6365(17) 0.1037(7) 0.205(8) Uani 0.6 1 d D U P A 1
H31A H 0.8228 0.6715 0.0847 0.246 Uiso 0.6 1 calc R U P A 1
H31B H 0.8461 0.6789 0.1282 0.246 Uiso 0.6 1 calc R U P A 1
C32A C 0.9161(7) 0.6520(13) 0.0902(5) 0.153(5) Uani 0.6 1 d D U P A 1
H32A H 0.9220 0.6057 0.0665 0.184 Uiso 0.6 1 calc R U P A 1
H32B H 0.9447 0.6207 0.1099 0.184 Uiso 0.6 1 calc R U P A 1
C33A C 0.9346(8) 0.7759(15) 0.0818(7) 0.178(7) Uani 0.6 1 d D U P A 1
H33A H 0.9096 0.8038 0.0598 0.213 Uiso 0.6 1 calc R U P A 1
H33B H 0.9235 0.8240 0.1043 0.213 Uiso 0.6 1 calc R U P A 1
C34A C 1.0008(8) 0.7939(14) 0.0730(7) 0.171(7) Uani 0.6 1 d D U P A 1
H34A H 1.0131 0.7368 0.0532 0.206 Uiso 0.6 1 calc R U P A 1
H34B H 1.0250 0.7761 0.0964 0.206 Uiso 0.6 1 calc R U P A 1
C35A C 1.0201(7) 0.9107(15) 0.0593(6) 0.163(6) Uani 0.6 1 d D U P A 1
H35A H 1.0047 0.9692 0.0778 0.196 Uiso 0.6 1 calc R U P A 1
H35B H 0.9996 0.9258 0.0344 0.196 Uiso 0.6 1 calc R U P A 1
C36A C 1.0890(7) 0.9268(13) 0.0543(6) 0.176(6) Uani 0.6 1 d D U P A 1
H36A H 1.1054 0.8658 0.0371 0.211 Uiso 0.6 1 calc R U P A 1
H36B H 1.1098 0.9181 0.0795 0.211 Uiso 0.6 1 calc R U P A 1
C37A C 1.1050(9) 1.0466(15) 0.0375(6) 0.165(7) Uani 0.6 1 d D U P A 1
H37A H 1.0847 1.0546 0.0121 0.198 Uiso 0.6 1 calc R U P A 1
H37B H 1.0878 1.1074 0.0545 0.198 Uiso 0.6 1 calc R U P A 1
C38A C 1.1739(8) 1.0656(17) 0.0329(8) 0.210(8) Uani 0.6 1 d D U P A 1
H38A H 1.1918 1.0027 0.0170 0.252 Uiso 0.6 1 calc R U P A 1
H38B H 1.1941 1.0629 0.0584 0.252 Uiso 0.6 1 calc R U P A 1
C39A C 1.1880(14) 1.185(2) 0.0134(10) 0.196(11) Uani 0.6 1 d D U P A 1
H39A H 1.2331 1.1951 0.0108 0.294 Uiso 0.6 1 calc R U P A 1
H39B H 1.1686 1.1874 -0.0120 0.294 Uiso 0.6 1 calc R U P A 1
H39C H 1.1709 1.2475 0.0293 0.294 Uiso 0.6 1 calc R U P A 1
C28C C 0.7720(14) 0.408(2) 0.1649(6) 0.115(6) Uani 0.4 1 d D U P A 2
H28E H 0.7792 0.3255 0.1713 0.138 Uiso 0.4 1 calc R U P A 2
H28F H 0.8062 0.4540 0.1763 0.138 Uiso 0.4 1 calc R U P A 2
C29C C 0.7721(9) 0.4241(16) 0.1198(5) 0.136(6) Uani 0.4 1 d D U P A 2
H29E H 0.8015 0.3692 0.1076 0.164 Uiso 0.4 1 calc R U P A 2
H29F H 0.7299 0.4103 0.1093 0.164 Uiso 0.4 1 calc R U P A 2
C30C C 0.7922(7) 0.5474(15) 0.1123(6) 0.127(6) Uani 0.4 1 d D U P A 2
H30E H 0.7872 0.5931 0.1362 0.152 Uiso 0.4 1 calc R U P A 2
H30F H 0.7649 0.5818 0.0925 0.152 Uiso 0.4 1 calc R U P A 2
C31C C 0.8610(10) 0.5550(16) 0.0987(12) 0.200(15) Uani 0.4 1 d D U P A 2
H31E H 0.8873 0.5052 0.1152 0.240 Uiso 0.4 1 calc R U P A 2
H31F H 0.8642 0.5259 0.0720 0.240 Uiso 0.4 1 calc R U P A 2
C32C C 0.8848(7) 0.6777(14) 0.1003(5) 0.093(4) Uani 0.4 1 d D U P A 2
H32E H 0.8947 0.6965 0.1273 0.111 Uiso 0.4 1 calc R U P A 2
H32F H 0.8507 0.7300 0.0921 0.111 Uiso 0.4 1 calc R U P A 2
C33C C 0.9422(10) 0.7035(18) 0.0758(8) 0.134(8) Uani 0.4 1 d D U P A 2
H33E H 0.9743 0.6446 0.0816 0.161 Uiso 0.4 1 calc R U P A 2
H33F H 0.9306 0.6940 0.0485 0.161 Uiso 0.4 1 calc R U P A 2
C34C C 0.9709(9) 0.8205(15) 0.0805(5) 0.104(5) Uani 0.4 1 d D U P A 2
H34E H 0.9807 0.8313 0.1081 0.124 Uiso 0.4 1 calc R U P A 2
H34F H 0.9392 0.8792 0.0736 0.124 Uiso 0.4 1 calc R U P A 2
C35C C 1.0293(9) 0.8452(16) 0.0577(7) 0.111(6) Uani 0.4 1 d D U P A 2
H35E H 1.0622 0.7908 0.0661 0.133 Uiso 0.4 1 calc R U P A 2
H35F H 1.0206 0.8287 0.0303 0.133 Uiso 0.4 1 calc R U P A 2
C36C C 1.0546(12) 0.9663(17) 0.0606(7) 0.137(8) Uani 0.4 1 d D U P A 2
H36E H 1.0662 0.9804 0.0877 0.165 Uiso 0.4 1 calc R U P A 2
H36F H 1.0205 1.0208 0.0542 0.165 Uiso 0.4 1 calc R U P A 2
C37C C 1.1101(9) 0.9957(17) 0.0358(7) 0.106(6) Uani 0.4 1 d D U P A 2
H37E H 1.0980 0.9863 0.0086 0.128 Uiso 0.4 1 calc R U P A 2
H37F H 1.1437 0.9392 0.0411 0.128 Uiso 0.4 1 calc R U P A 2
C38C C 1.1362(16) 1.117(2) 0.0412(10) 0.198(16) Uani 0.4 1 d D U P A 2
H38E H 1.1533 1.1247 0.0675 0.238 Uiso 0.4 1 calc R U P A 2
H38F H 1.1021 1.1744 0.0384 0.238 Uiso 0.4 1 calc R U P A 2
C39C C 1.1885(13) 1.144(3) 0.0114(8) 0.127(9) Uani 0.4 1 d D U P A 2
H39G H 1.2043 1.2227 0.0156 0.190 Uiso 0.4 1 calc R U P A 2
H39H H 1.2226 1.0885 0.0145 0.190 Uiso 0.4 1 calc R U P A 2
H39I H 1.1715 1.1381 -0.0146 0.190 Uiso 0.4 1 calc R U P A 2
O40A O 0.2884(2) 0.8251(4) 0.33330(12) 0.1001(13) Uani 1 1 d . U . . .
C41A C 0.2557(3) 0.8968(6) 0.36112(17) 0.1029(19) Uani 1 1 d . U . . .
H41A H 0.2201 0.9366 0.3487 0.124 Uiso 1 1 calc R U . . .
H41B H 0.2842 0.9562 0.3716 0.124 Uiso 1 1 calc R U . . .
C42A C 0.2326(3) 0.8188(6) 0.39291(17) 0.1013(18) Uani 1 1 d . U . . .
H42A H 0.2181 0.8676 0.4145 0.122 Uiso 1 1 calc R U . . .
H42B H 0.2679 0.7714 0.4022 0.122 Uiso 1 1 calc R U . . .
C43A C 0.1793(3) 0.7377(6) 0.38101(17) 0.1018(18) Uani 1 1 d . U . . .
H43A H 0.1456 0.7851 0.3696 0.122 Uiso 1 1 calc R U . . .
H43B H 0.1950 0.6854 0.3607 0.122 Uiso 1 1 calc R U . . .
C44A C 0.1514(3) 0.6645(6) 0.41244(17) 0.1045(19) Uani 1 1 d . U . . .
H44A H 0.1400 0.7156 0.4342 0.125 Uiso 1 1 calc R U . . .
H44B H 0.1835 0.6099 0.4217 0.125 Uiso 1 1 calc R U . . .
C45A C 0.0934(3) 0.5950(6) 0.40058(17) 0.1005(18) Uani 1 1 d . U . . .
H45A H 0.0615 0.6501 0.3912 0.121 Uiso 1 1 calc R U . . .
H45B H 0.1050 0.5447 0.3787 0.121 Uiso 1 1 calc R U . . .
C46A C 0.0639(3) 0.5203(6) 0.43102(17) 0.1058(19) Uani 1 1 d . U . . .
H46A H 0.0516 0.5702 0.4528 0.127 Uiso 1 1 calc R U . . .
H46B H 0.0956 0.4650 0.4405 0.127 Uiso 1 1 calc R U . . .
C47A C 0.0069(3) 0.4521(6) 0.41795(17) 0.1035(19) Uani 1 1 d . U . . .
H47A H -0.0249 0.5078 0.4088 0.124 Uiso 1 1 calc R U . . .
H47B H 0.0192 0.4036 0.3958 0.124 Uiso 1 1 calc R U . . .
C48A C -0.0233(3) 0.3745(7) 0.44777(19) 0.114(2) Uani 1 1 d . U . . .
H48A H 0.0083 0.3180 0.4567 0.136 Uiso 1 1 calc R U . . .
H48B H -0.0350 0.4228 0.4701 0.136 Uiso 1 1 calc R U . . .
C49A C -0.0799(3) 0.3088(7) 0.4350(2) 0.116(2) Uani 1 1 d . U . . .
H49A H -0.0681 0.2607 0.4126 0.139 Uiso 1 1 calc R U . . .
H49B H -0.1114 0.3654 0.4261 0.139 Uiso 1 1 calc R U . . .
C50A C -0.1105(4) 0.2310(8) 0.4644(2) 0.131(3) Uani 1 1 d . U . . .
H50A H -0.0789 0.1745 0.4732 0.157 Uiso 1 1 calc R U . . .
H50B H -0.1220 0.2792 0.4868 0.157 Uiso 1 1 calc R U . . .
C51A C -0.1673(4) 0.1647(8) 0.4523(3) 0.150(3) Uani 1 1 d . U . . .
H51A H -0.1566 0.1186 0.4293 0.180 Uiso 1 1 calc R U . . .
H51B H -0.1999 0.2209 0.4448 0.180 Uiso 1 1 calc R U . . .
C52A C -0.1954(4) 0.0824(9) 0.4826(3) 0.172(4) Uani 1 1 d . U . . .
H52A H -0.2321 0.0436 0.4719 0.258 Uiso 1 1 calc R U . . .
H52B H -0.1642 0.0243 0.4899 0.258 Uiso 1 1 calc R U . . .
H52C H -0.2076 0.1269 0.5054 0.258 Uiso 1 1 calc R U . . .
C1B C 0.6207(3) 0.3025(5) 0.27690(16) 0.0851(14) Uani 1 1 d . U . . .
H1B H 0.6558 0.3489 0.2706 0.102 Uiso 1 1 calc R U . . .
C2B C 0.6231(3) 0.1838(4) 0.27212(15) 0.0797(14) Uani 1 1 d . U . . .
H2B H 0.6589 0.1499 0.2606 0.096 Uiso 1 1 calc R U . . .
C3B C 0.5731(3) 0.1116(4) 0.28403(14) 0.0744(12) Uani 1 1 d . U . . .
C4B C 0.5751(3) -0.0146(4) 0.28060(14) 0.0742(13) Uani 1 1 d . U . . .
C5B C 0.6202(2) -0.0802(4) 0.25588(14) 0.0758(13) Uani 1 1 d . U . . .
C6B C 0.6478(3) -0.0365(5) 0.22208(14) 0.0807(14) Uani 1 1 d . U . . .
H6B H 0.6390 0.0405 0.2143 0.097 Uiso 1 1 calc R U . . .
C7B C 0.6883(3) -0.1057(5) 0.19962(16) 0.0830(14) Uani 1 1 d . U . . .
C8B C 0.7023(3) -0.2188(5) 0.21105(17) 0.0904(16) Uani 1 1 d . U . . .
H8B H 0.7303 -0.2647 0.1963 0.108 Uiso 1 1 calc R U . . .
C9B C 0.6749(3) -0.2639(5) 0.24438(17) 0.0860(14) Uani 1 1 d . U . . .
H9B H 0.6840 -0.3407 0.2523 0.103 Uiso 1 1 calc R U . . .
C10B C 0.6339(3) -0.1953(4) 0.26600(15) 0.0772(13) Uani 1 1 d . U . . .
O11B O 0.60551(18) -0.2452(3) 0.29821(10) 0.0823(10) Uani 1 1 d . U . . .
C12B C 0.5405(3) -0.2124(4) 0.30045(16) 0.0784(13) Uani 1 1 d . U . . .
H12C H 0.5217 -0.2458 0.3239 0.094 Uiso 1 1 calc R U . . .
H12D H 0.5179 -0.2441 0.2780 0.094 Uiso 1 1 calc R U . . .
C13B C 0.5332(2) -0.0824(4) 0.30122(14) 0.0729(12) Uani 1 1 d . U . . .
C14B C 0.4847(3) -0.0309(4) 0.32260(14) 0.0797(14) Uani 1 1 d . U . . .
H14B H 0.4579 -0.0782 0.3376 0.096 Uiso 1 1 calc R U . . .
C15B C 0.4755(3) 0.0893(4) 0.32193(15) 0.0780(13) Uani 1 1 d . U . . .
H15B H 0.4402 0.1218 0.3344 0.094 Uiso 1 1 calc R U . . .
C16B C 0.5189(3) 0.1629(4) 0.30269(14) 0.0740(12) Uani 1 1 d . U . . .
C17B C 0.5143(3) 0.2879(4) 0.30276(14) 0.0780(13) Uani 1 1 d . U . . .
C18B C 0.4571(3) 0.3547(5) 0.31479(14) 0.0798(13) Uani 1 1 d . U . . .
C19B C 0.3954(3) 0.3131(5) 0.31340(16) 0.0898(15) Uani 1 1 d . U . . .
H19B H 0.3882 0.2371 0.3041 0.108 Uiso 1 1 calc R U . . .
C20B C 0.3442(3) 0.3802(6) 0.32537(19) 0.1010(17) Uani 1 1 d . U . . .
C21B C 0.3552(4) 0.4954(6) 0.3385(2) 0.111(2) Uani 1 1 d . U . . .
H21B H 0.3214 0.5422 0.3470 0.134 Uiso 1 1 calc R U . . .
C22B C 0.4153(3) 0.5380(5) 0.33887(17) 0.1009(17) Uani 1 1 d . U . . .
H22B H 0.4227 0.6147 0.3475 0.121 Uiso 1 1 calc R U . . .
C23B C 0.4656(3) 0.4700(5) 0.32668(15) 0.0876(15) Uani 1 1 d . U . . .
O24B O 0.5246(2) 0.5204(3) 0.32787(10) 0.0917(11) Uani 1 1 d . U . . .
C25B C 0.5620(3) 0.4863(4) 0.29522(17) 0.0895(16) Uani 1 1 d . U . . .
H25C H 0.6048 0.5173 0.2982 0.107 Uiso 1 1 calc R U . . .
H25D H 0.5440 0.5198 0.2716 0.107 Uiso 1 1 calc R U . . .
C26B C 0.5649(3) 0.3550(4) 0.29141(14) 0.0776(13) Uani 1 1 d . U . . .
O27B O 0.71212(19) -0.0516(4) 0.16700(11) 0.0967(12) Uani 1 1 d . U . . .
C28B C 0.7461(3) -0.1219(6) 0.13968(17) 0.1026(19) Uani 1 1 d D U . . .
H28C H 0.7186 -0.1833 0.1293 0.123 Uiso 1 1 calc R U . . .
H28D H 0.7821 -0.1591 0.1523 0.123 Uiso 1 1 calc R U . . .
C29B C 0.7684(3) -0.0436(6) 0.10734(17) 0.1032(19) Uani 1 1 d D U . . .
H29C H 0.7830 -0.0925 0.0858 0.124 Uiso 1 1 calc R U . . .
H29D H 0.7327 0.0028 0.0980 0.124 Uiso 1 1 calc R U . . .
C30B C 0.8202(3) 0.0369(6) 0.11871(16) 0.0977(18) Uani 1 1 d D U . . .
H30C H 0.8536 -0.0092 0.1309 0.117 Uiso 1 1 calc R U . . .
H30D H 0.8039 0.0913 0.1383 0.117 Uiso 1 1 calc R U . . .
C31B C 0.8486(3) 0.1069(6) 0.08625(16) 0.1013(18) Uani 1 1 d D U . . .
H31C H 0.8604 0.0533 0.0653 0.122 Uiso 1 1 calc R U . . .
H31D H 0.8165 0.1601 0.0761 0.122 Uiso 1 1 calc R U . . .
C32B C 0.9053(3) 0.1770(6) 0.09727(17) 0.0974(17) Uani 1 1 d D U . . .
H32C H 0.9368 0.1230 0.1077 0.117 Uiso 1 1 calc R U . . .
H32D H 0.8930 0.2297 0.1184 0.117 Uiso 1 1 calc R U . . .
C33B C 0.9368(3) 0.2492(6) 0.06635(16) 0.1004(18) Uani 1 1 d D U . . .
H33C H 0.9493 0.1972 0.0451 0.121 Uiso 1 1 calc R U . . .
H33D H 0.9058 0.3044 0.0560 0.121 Uiso 1 1 calc R U . . .
C34B C 0.9932(3) 0.3165(6) 0.07894(17) 0.1004(18) Uani 1 1 d D U . . .
H34C H 1.0238 0.2606 0.0895 0.120 Uiso 1 1 calc R U . . .
H34D H 0.9804 0.3677 0.1003 0.120 Uiso 1 1 calc R U . . .
C35B C 1.0269(3) 0.3908(6) 0.04924(18) 0.1046(19) Uani 1 1 d D U . . .
H35C H 1.0392 0.3401 0.0276 0.126 Uiso 1 1 calc R U . . .
H35D H 0.9968 0.4481 0.0391 0.126 Uiso 1 1 calc R U . . .
C36B C 1.0824(3) 0.4534(6) 0.06213(19) 0.108(2) Uani 1 1 d D U . . .
H36C H 1.1128 0.3957 0.0717 0.130 Uiso 1 1 calc R U . . .
H36D H 1.0702 0.5022 0.0843 0.130 Uiso 1 1 calc R U . . .
C37B C 1.1160(3) 0.5304(7) 0.0332(2) 0.119(2) Uani 1 1 d D U . . .
H37C H 1.1293 0.4810 0.0115 0.143 Uiso 1 1 calc R U . . .
H37D H 1.0853 0.5864 0.0230 0.143 Uiso 1 1 calc R U . . .
C38B C 1.1711(4) 0.5966(8) 0.0463(2) 0.135(3) Uani 1 1 d D U . . .
H38C H 1.2031 0.5410 0.0552 0.162 Uiso 1 1 calc R U . . .
H38D H 1.1586 0.6440 0.0687 0.162 Uiso 1 1 calc R U . . .
C39B C 1.2005(4) 0.6757(8) 0.0166(3) 0.156(3) Uani 1 1 d D U . . .
H39D H 1.2364 0.7155 0.0279 0.233 Uiso 1 1 calc R U . . .
H39E H 1.2143 0.6297 -0.0055 0.233 Uiso 1 1 calc R U . . .
H39F H 1.1697 0.7330 0.0081 0.233 Uiso 1 1 calc R U . . .
O40B O 0.2866(2) 0.3250(4) 0.32283(17) 0.1309(18) Uani 1 1 d . U . . .
C41B C 0.2359(4) 0.3822(9) 0.3417(4) 0.172(4) Uani 1 1 d D U . . .
H41C H 0.2526 0.4263 0.3637 0.206 Uiso 1 1 calc R U . . .
H41D H 0.2175 0.4387 0.3236 0.206 Uiso 1 1 calc R U . . .
C42B C 0.1917(7) 0.3146(15) 0.3541(6) 0.315(9) Uani 1 1 d D U . . .
H42C H 0.1770 0.2704 0.3315 0.378 Uiso 1 1 calc R U . . .
H42D H 0.1569 0.3658 0.3618 0.378 Uiso 1 1 calc R U . . .
C43B C 0.1992(7) 0.2318(14) 0.3846(5) 0.265(7) Uani 1 1 d D U . . .
H43C H 0.2261 0.1678 0.3755 0.319 Uiso 1 1 calc R U . . .
H43D H 0.2204 0.2696 0.4064 0.319 Uiso 1 1 calc R U . . .
C44B C 0.1434(8) 0.1868(13) 0.3971(6) 0.304(10) Uani 1 1 d D U . . .
H44C H 0.1402 0.2237 0.4226 0.365 Uiso 1 1 calc R U . . .
H44D H 0.1140 0.2311 0.3809 0.365 Uiso 1 1 calc R U . . .
C45B C 0.1107(6) 0.0915(10) 0.4030(3) 0.182(4) Uani 1 1 d D U . . .
H45C H 0.1442 0.0389 0.4118 0.218 Uiso 1 1 calc R U . . .
H45D H 0.1029 0.0676 0.3762 0.218 Uiso 1 1 calc R U . . .
C46B C 0.0603(7) 0.0415(13) 0.4208(5) 0.250(7) Uani 1 1 d D U . . .
H46C H 0.0721 0.0511 0.4481 0.300 Uiso 1 1 calc R U . . .
H46D H 0.0281 0.1017 0.4165 0.300 Uiso 1 1 calc R U . . .
C47B C 0.0256(6) -0.0501(11) 0.4230(4) 0.198(5) Uani 1 1 d D U . . .
H47C H 0.0584 -0.1098 0.4260 0.238 Uiso 1 1 calc R U . . .
H47D H 0.0129 -0.0568 0.3958 0.238 Uiso 1 1 calc R U . . .
C48B C -0.0250(6) -0.1081(12) 0.4407(4) 0.206(5) Uani 1 1 d D U . . .
H48C H -0.0084 -0.1115 0.4672 0.247 Uiso 1 1 calc R U . . .
H48D H -0.0550 -0.0429 0.4415 0.247 Uiso 1 1 calc R U . . .
C49B C -0.0649(8) -0.1935(14) 0.4430(4) 0.268(8) Uani 1 1 d D U . . .
H49C H -0.0376 -0.2565 0.4335 0.321 Uiso 1 1 calc R U . . .
H49D H -0.0910 -0.1738 0.4205 0.321 Uiso 1 1 calc R U . . .
C50B C -0.1085(5) -0.2616(11) 0.4632(3) 0.179(4) Uani 1 1 d D U . . .
H50C H -0.0818 -0.2964 0.4833 0.215 Uiso 1 1 calc R U . . .
H50D H -0.1328 -0.2014 0.4769 0.215 Uiso 1 1 calc R U . . .
C51B C -0.1513(9) -0.3435(16) 0.4587(5) 0.329(12) Uani 1 1 d D U . . .
H51C H -0.1307 -0.4013 0.4419 0.395 Uiso 1 1 calc R U . . .
H51D H -0.1836 -0.3065 0.4425 0.395 Uiso 1 1 calc R U . . .
C52B C -0.1854(4) -0.4103(10) 0.4850(3) 0.169(4) Uani 1 1 d D U . . .
H52D H -0.2132 -0.4628 0.4711 0.254 Uiso 1 1 calc R U . . .
H52E H -0.1566 -0.4554 0.5009 0.254 Uiso 1 1 calc R U . . .
H52F H -0.2103 -0.3592 0.5015 0.254 Uiso 1 1 calc R U . . .

loop_
_atom_site_aniso_label
_atom_site_aniso_U_11
_atom_site_aniso_U_22
_atom_site_aniso_U_33
_atom_site_aniso_U_23
_atom_site_aniso_U_13
_atom_site_aniso_U_12
C1A 0.078(4) 0.068(3) 0.100(3) 0.008(2) 0.000(3) -0.007(2)
C2A 0.081(4) 0.060(3) 0.091(3) 0.001(2) 0.004(3) -0.007(2)
C3A 0.079(3) 0.055(2) 0.085(3) 0.0038(19) 0.002(2) -0.006(2)
C4A 0.085(3) 0.057(2) 0.089(3) 0.002(2) -0.003(2) 0.002(2)
C5A 0.088(3) 0.067(3) 0.082(3) -0.001(2) -0.005(2) 0.003(2)
C6A 0.083(3) 0.080(3) 0.102(4) -0.002(3) -0.003(3) 0.007(3)
C7A 0.090(4) 0.090(4) 0.112(4) 0.010(3) 0.009(3) 0.014(3)
C8A 0.114(5) 0.087(4) 0.113(4) 0.002(3) 0.009(3) 0.022(3)
C9A 0.125(4) 0.084(4) 0.096(4) 0.000(3) 0.009(3) 0.017(3)
C10A 0.104(4) 0.062(3) 0.085(3) -0.005(2) 0.000(3) 0.003(2)
O11A 0.120(3) 0.061(2) 0.089(2) -0.0040(16) 0.004(2) -0.0056(19)
C12A 0.113(4) 0.056(3) 0.090(3) -0.001(2) -0.004(3) 0.000(3)
C13A 0.085(3) 0.058(2) 0.084(3) -0.001(2) -0.007(2) -0.006(2)
C14A 0.088(4) 0.056(3) 0.110(4) -0.001(2) -0.009(3) -0.010(2)
C15A 0.089(4) 0.057(3) 0.100(3) 0.004(2) 0.013(3) -0.011(2)
C16A 0.077(3) 0.057(2) 0.089(3) 0.002(2) 0.002(2) -0.005(2)
C17A 0.077(3) 0.057(2) 0.094(3) 0.004(2) 0.003(2) -0.006(2)
C18A 0.082(3) 0.064(3) 0.085(3) 0.007(2) 0.000(2) 0.002(2)
C19A 0.086(4) 0.069(3) 0.089(3) 0.005(2) 0.004(2) 0.003(2)
C20A 0.092(4) 0.082(3) 0.091(3) 0.006(2) 0.013(3) 0.006(3)
C21A 0.087(4) 0.078(3) 0.108(4) 0.000(3) 0.001(3) 0.010(3)
C22A 0.089(4) 0.071(3) 0.105(3) 0.004(2) 0.000(3) 0.003(3)
C23A 0.076(3) 0.068(3) 0.096(3) 0.013(2) 0.001(2) 0.000(2)
O24A 0.086(3) 0.066(2) 0.100(2) 0.0097(17) -0.0011(19) -0.0020(17)
C25A 0.083(4) 0.060(3) 0.105(3) 0.005(2) -0.002(3) -0.010(2)
C26A 0.077(3) 0.059(2) 0.086(3) 0.005(2) -0.004(2) -0.007(2)
O27A 0.083(3) 0.123(4) 0.169(4) 0.016(3) 0.020(3) 0.009(3)
C28A 0.092(9) 0.214(14) 0.149(12) 0.018(10) 0.014(9) 0.033(8)
C29A 0.179(14) 0.296(18) 0.189(13) -0.006(12) 0.032(11) -0.067(13)
C30A 0.139(14) 0.242(16) 0.207(14) 0.034(12) 0.030(11) 0.048(11)
C31A 0.150(13) 0.247(16) 0.217(19) 0.022(13) 0.039(12) 0.046(11)
C32A 0.142(12) 0.190(12) 0.127(11) -0.013(9) 0.000(9) 0.066(9)
C33A 0.163(12) 0.196(13) 0.174(17) -0.004(11) 0.016(11) 0.061(10)
C34A 0.159(12) 0.181(12) 0.174(17) -0.037(10) 0.005(10) 0.061(9)
C35A 0.173(11) 0.180(13) 0.137(12) -0.050(10) 0.006(9) 0.056(9)
C36A 0.167(11) 0.176(13) 0.184(16) -0.050(11) -0.002(10) 0.052(9)
C37A 0.186(13) 0.165(13) 0.144(12) -0.070(10) -0.004(10) 0.043(10)
C38A 0.182(13) 0.190(15) 0.26(2) -0.030(15) -0.009(12) 0.033(11)
C39A 0.22(2) 0.183(16) 0.185(19) -0.058(13) -0.013(14) 0.015(13)
C28C 0.076(8) 0.126(13) 0.143(11) -0.003(9) 0.004(7) 0.003(7)
C29C 0.104(12) 0.156(12) 0.150(10) 0.005(9) 0.007(8) -0.004(9)
C30C 0.081(10) 0.133(11) 0.166(15) 0.008(10) -0.001(9) 0.008(8)
C31C 0.111(12) 0.114(11) 0.37(4) -0.046(12) 0.079(18) -0.008(8)
C32C 0.065(9) 0.114(10) 0.099(10) -0.020(7) -0.014(7) 0.009(7)
C33C 0.100(12) 0.130(12) 0.173(18) -0.041(11) 0.039(13) -0.004(9)
C34C 0.086(11) 0.128(11) 0.097(10) -0.030(8) 0.013(9) 0.004(8)
C35C 0.094(11) 0.126(12) 0.113(12) -0.020(9) 0.027(9) 0.010(8)
C36C 0.135(15) 0.141(13) 0.135(15) -0.035(11) 0.047(14) -0.017(11)
C37C 0.096(11) 0.124(14) 0.099(11) -0.007(10) 0.014(8) 0.018(9)
C38C 0.22(3) 0.167(16) 0.21(2) -0.063(16) 0.11(2) -0.060(17)
C39C 0.112(15) 0.17(2) 0.097(12) -0.002(14) -0.002(10) -0.014(14)
O40A 0.109(3) 0.089(3) 0.102(2) 0.006(2) 0.023(2) 0.011(2)
C41A 0.105(5) 0.103(4) 0.101(4) -0.010(3) 0.018(3) 0.007(3)
C42A 0.099(4) 0.111(5) 0.094(4) -0.003(3) 0.006(3) -0.002(3)
C43A 0.100(4) 0.113(5) 0.092(4) 0.000(3) 0.007(3) 0.001(3)
C44A 0.108(5) 0.119(5) 0.087(3) 0.000(3) 0.004(3) -0.007(4)
C45A 0.103(4) 0.110(4) 0.088(3) 0.001(3) 0.005(3) -0.005(3)
C46A 0.109(5) 0.121(5) 0.088(3) -0.001(3) -0.004(3) -0.013(4)
C47A 0.109(5) 0.113(5) 0.088(3) -0.004(3) 0.003(3) -0.009(4)
C48A 0.108(5) 0.133(5) 0.100(4) 0.000(4) 0.005(3) -0.018(4)
C49A 0.113(5) 0.128(5) 0.107(4) 0.008(4) 0.005(4) -0.010(4)
C50A 0.129(6) 0.141(6) 0.122(5) 0.018(4) 0.006(4) -0.018(5)
C51A 0.143(7) 0.156(7) 0.153(7) 0.035(5) -0.008(5) -0.036(6)
C52A 0.167(8) 0.180(9) 0.168(8) 0.043(7) 0.010(6) -0.046(7)
C1B 0.093(4) 0.063(3) 0.099(3) 0.005(2) -0.001(3) -0.010(2)
C2B 0.084(4) 0.057(3) 0.097(3) 0.002(2) 0.000(3) -0.011(2)
C3B 0.079(3) 0.055(2) 0.089(3) 0.008(2) 0.002(2) -0.007(2)
C4B 0.081(3) 0.054(2) 0.087(3) -0.0024(19) 0.007(2) -0.001(2)
C5B 0.077(3) 0.063(3) 0.087(3) 0.006(2) 0.000(2) -0.002(2)
C6B 0.086(4) 0.069(3) 0.087(3) 0.006(2) 0.008(2) 0.002(2)
C7B 0.081(4) 0.076(3) 0.091(3) 0.007(2) 0.006(3) 0.005(3)
C8B 0.087(4) 0.080(3) 0.104(4) 0.001(3) 0.005(3) 0.005(3)
C9B 0.083(4) 0.072(3) 0.104(3) 0.000(2) 0.001(3) 0.003(3)
C10B 0.079(3) 0.061(3) 0.091(3) 0.007(2) 0.001(2) 0.003(2)
O11B 0.088(3) 0.064(2) 0.095(2) 0.0078(16) 0.0033(18) -0.0014(17)
C12B 0.081(3) 0.057(3) 0.097(3) 0.003(2) -0.006(3) 0.001(2)
C13B 0.076(3) 0.056(2) 0.086(3) 0.0052(19) -0.005(2) 0.000(2)
C14B 0.099(4) 0.056(3) 0.084(3) 0.006(2) 0.004(3) 0.002(2)
C15B 0.077(3) 0.058(3) 0.099(3) 0.006(2) 0.005(3) -0.004(2)
C16B 0.080(3) 0.057(2) 0.085(3) 0.004(2) 0.002(2) -0.002(2)
C17B 0.088(3) 0.061(3) 0.085(3) 0.007(2) -0.005(2) -0.009(2)
C18B 0.091(3) 0.068(3) 0.080(3) -0.003(2) -0.002(2) 0.003(2)
C19B 0.090(4) 0.077(3) 0.102(4) 0.003(3) -0.003(3) 0.006(3)
C20B 0.097(4) 0.087(4) 0.119(4) 0.000(3) 0.009(3) 0.014(3)
C21B 0.125(5) 0.087(4) 0.122(5) -0.001(3) 0.011(4) 0.016(3)
C22B 0.127(5) 0.075(3) 0.100(4) 0.001(3) 0.005(3) 0.011(3)
C23B 0.105(4) 0.075(3) 0.082(3) -0.003(2) -0.003(3) -0.003(3)
O24B 0.122(3) 0.064(2) 0.089(2) -0.0050(16) 0.000(2) -0.006(2)
C25B 0.120(5) 0.051(3) 0.098(3) 0.005(2) 0.003(3) -0.006(3)
C26B 0.093(4) 0.059(3) 0.081(3) 0.001(2) -0.009(2) -0.007(2)
O27B 0.104(3) 0.091(3) 0.095(2) -0.0016(19) 0.025(2) 0.007(2)
C28B 0.108(5) 0.104(4) 0.095(3) -0.012(3) 0.019(3) 0.001(3)
C29B 0.101(5) 0.114(5) 0.094(4) 0.001(3) 0.008(3) -0.010(4)
C30B 0.104(4) 0.108(4) 0.081(3) 0.000(3) 0.007(3) -0.012(3)
C31B 0.098(4) 0.118(5) 0.088(3) 0.007(3) 0.002(3) -0.007(3)
C32B 0.094(4) 0.106(4) 0.092(3) -0.001(3) 0.005(3) -0.006(3)
C33B 0.097(4) 0.120(5) 0.085(3) 0.000(3) -0.002(3) -0.010(3)
C34B 0.097(4) 0.112(5) 0.092(4) 0.002(3) -0.003(3) -0.009(3)
C35B 0.095(4) 0.112(5) 0.106(4) 0.001(3) 0.004(3) -0.009(4)
C36B 0.098(5) 0.115(5) 0.112(4) 0.015(4) -0.001(3) -0.011(4)
C37B 0.104(5) 0.127(5) 0.126(5) 0.017(4) 0.006(4) -0.009(4)
C38B 0.106(5) 0.141(6) 0.157(6) 0.043(5) -0.017(4) -0.026(5)
C39B 0.139(7) 0.148(8) 0.180(8) 0.051(6) -0.002(6) -0.023(6)
O40B 0.085(3) 0.108(4) 0.199(5) -0.017(3) 0.015(3) 0.010(3)
C41B 0.093(6) 0.147(8) 0.276(11) -0.005(7) 0.036(6) 0.026(5)
C42B 0.200(11) 0.276(16) 0.47(2) 0.077(14) 0.087(12) 0.015(10)
C43B 0.261(14) 0.199(13) 0.336(17) 0.033(11) 0.037(11) -0.019(10)
C44B 0.266(15) 0.212(12) 0.43(2) -0.050(12) 0.104(15) -0.031(11)
C45B 0.211(11) 0.167(9) 0.167(9) -0.005(7) -0.021(7) 0.007(7)
C46B 0.236(13) 0.231(13) 0.283(15) -0.067(11) 0.055(11) -0.038(10)
C47B 0.213(12) 0.178(10) 0.205(11) -0.029(8) 0.010(9) 0.010(8)
C48B 0.181(11) 0.236(12) 0.201(10) -0.071(9) 0.013(8) -0.022(8)
C49B 0.297(17) 0.281(15) 0.225(13) -0.069(11) 0.043(12) -0.091(13)
C50B 0.136(8) 0.212(11) 0.189(9) -0.056(8) -0.006(6) 0.006(7)
C51B 0.37(2) 0.37(2) 0.243(15) -0.051(12) 0.032(13) -0.176(18)
C52B 0.133(8) 0.200(10) 0.175(9) -0.022(7) -0.012(6) 0.021(7)

loop_
_atom_type_symbol
_atom_type_description
_atom_type_scat_dispersion_real
_atom_type_scat_dispersion_imag
_atom_type_scat_source
C C 0.0181 0.0091 'International Tables Vol C Tables 4.2.6.8 and 6.1.1.4'
H H 0.0000 0.0000 'International Tables Vol C Tables 4.2.6.8 and 6.1.1.4'
O O 0.0492 0.0322 'International Tables Vol C Tables 4.2.6.8 and 6.1.1.4'

loop_
_exptl_crystal_face_index_h
_exptl_crystal_face_index_k
_exptl_crystal_face_index_l
_exptl_crystal_face_perp_dist
-1 0 0 0.0740
1 0 0 0.0690
-1 -3 0 0.2080
0 1 0 0.2020
0 0 1 0.0250
0 0 -1 0.0250

loop_
_geom_angle_atom_site_label_1
_geom_angle_atom_site_label_2
_geom_angle_atom_site_label_3
_geom_angle
C2A C1A C26A 120.4(5)
C2A C1A H1A 119.8
C26A C1A H1A 119.8
C1A C2A C3A 121.2(5)
C1A C2A H2A 119.4
C3A C2A H2A 119.4
C2A C3A C16A 119.3(4)
C2A C3A C4A 123.4(5)
C16A C3A C4A 117.1(4)
C13A C4A C3A 120.6(5)
C13A C4A C5A 115.5(5)
C3A C4A C5A 123.9(5)
C10A C5A C6A 117.9(5)
C10A C5A C4A 117.1(5)
C6A C5A C4A 125.0(5)
C7A C6A C5A 120.4(6)
C7A C6A H6A 119.8
C5A C6A H6A 119.8
O27A C7A C8A 122.9(6)
O27A C7A C6A 115.4(6)
C8A C7A C6A 121.8(7)
C7A C8A C9A 118.2(6)
C7A C8A H8A 120.9
C9A C8A H8A 120.9
C10A C9A C8A 120.2(6)
C10A C9A H9A 119.9
C8A C9A H9A 119.9
O11A C10A C9A 117.9(5)
O11A C10A C5A 120.6(5)
C9A C10A C5A 121.5(6)
C10A O11A C12A 111.5(4)
O11A C12A C13A 111.1(4)
O11A C12A H12A 109.4
C13A C12A H12A 109.4
O11A C12A H12B 109.4
C13A C12A H12B 109.4
H12A C12A H12B 108.0
C4A C13A C14A 121.1(5)
C4A C13A C12A 119.2(5)
C14A C13A C12A 119.7(5)
C15A C14A C13A 120.4(5)
C15A C14A H14A 119.8
C13A C14A H14A 119.8
C14A C15A C16A 120.2(5)
C14A C15A H15A 119.9
C16A C15A H15A 119.9
C15A C16A C17A 122.3(5)
C15A C16A C3A 119.5(4)
C17A C16A C3A 118.0(4)
C26A C17A C16A 120.1(5)
C26A C17A C18A 114.9(4)
C16A C17A C18A 125.1(5)
C23A C18A C19A 117.0(5)
C23A C18A C17A 118.4(5)
C19A C18A C17A 124.4(5)
C20A C19A C18A 120.7(5)
C20A C19A H19A 119.6
C18A C19A H19A 119.6
C21A C20A O40A 125.5(5)
C21A C20A C19A 120.8(5)
O40A C20A C19A 113.7(5)
C22A C21A C20A 119.3(5)
C22A C21A H21A 120.4
C20A C21A H21A 120.4
C21A C22A C23A 120.1(5)
C21A C22A H22A 120.0
C23A C22A H22A 120.0
C22A C23A C18A 122.1(5)
C22A C23A O24A 117.7(5)
C18A C23A O24A 120.2(5)
C23A O24A C25A 111.0(4)
O24A C25A C26A 110.7(4)
O24A C25A H25A 109.5
C26A C25A H25A 109.5
O24A C25A H25B 109.5
C26A C25A H25B 109.5
H25A C25A H25B 108.1
C17A C26A C1A 120.0(5)
C17A C26A C25A 119.7(5)
C1A C26A C25A 120.3(5)
C28C O27A C7A 129.7(12)
C7A O27A C28A 112.3(9)
O27A C28A C29A 100.2(16)
O27A C28A H28A 111.7
C29A C28A H28A 111.7
O27A C28A H28B 111.7
C29A C28A H28B 111.7
H28A C28A H28B 109.5
C30A C29A C28A 118.8(15)
C30A C29A H29A 107.6
C28A C29A H29A 107.6
C30A C29A H29B 107.6
C28A C29A H29B 107.6
H29A C29A H29B 107.1
C29A C30A C31A 112.0(15)
C29A C30A H30A 109.2
C31A C30A H30A 109.2
C29A C30A H30B 109.2
C31A C30A H30B 109.2
H30A C30A H30B 107.9
C32A C31A C30A 114.1(14)
C32A C31A H31A 108.7
C30A C31A H31A 108.7
C32A C31A H31B 108.7
C30A C31A H31B 108.7
H31A C31A H31B 107.6
C31A C32A C33A 115.0(13)
C31A C32A H32A 108.5
C33A C32A H32A 108.5
C31A C32A H32B 108.5
C33A C32A H32B 108.5
H32A C32A H32B 107.5
C34A C33A C32A 115.3(14)
C34A C33A H33A 108.4
C32A C33A H33A 108.4
C34A C33A H33B 108.4
C32A C33A H33B 108.4
H33A C33A H33B 107.5
C33A C34A C35A 117.7(14)
C33A C34A H34A 107.9
C35A C34A H34A 107.9
C33A C34A H34B 107.9
C35A C34A H34B 107.9
H34A C34A H34B 107.2
C34A C35A C36A 115.0(14)
C34A C35A H35A 108.5
C36A C35A H35A 108.5
C34A C35A H35B 108.5
C36A C35A H35B 108.5
H35A C35A H35B 107.5
C35A C36A C37A 111.9(13)
C35A C36A H36A 109.2
C37A C36A H36A 109.2
C35A C36A H36B 109.2
C37A C36A H36B 109.2
H36A C36A H36B 107.9
C38A C37A C36A 112.8(14)
C38A C37A H37A 109.0
C36A C37A H37A 109.0
C38A C37A H37B 109.0
C36A C37A H37B 109.0
H37A C37A H37B 107.8
C37A C38A C39A 111.2(16)
C37A C38A H38A 109.4
C39A C38A H38A 109.4
C37A C38A H38B 109.4
C39A C38A H38B 109.4
H38A C38A H38B 108.0
C38A C39A H39A 109.5
C38A C39A H39B 109.5
H39A C39A H39B 109.5
C38A C39A H39C 109.5
H39A C39A H39C 109.5
H39B C39A H39C 109.5
O27A C28C C29C 110(2)
O27A C28C H28E 109.7
C29C C28C H28E 109.7
O27A C28C H28F 109.7
C29C C28C H28F 109.7
H28E C28C H28F 108.2
C30C C29C C28C 106.4(14)
C30C C29C H29E 110.5
C28C C29C H29E 110.5
C30C C29C H29F 110.5
C28C C29C H29F 110.5
H29E C29C H29F 108.6
C29C C30C C31C 112.2(14)
C29C C30C H30E 109.2
C31C C30C H30E 109.2
C29C C30C H30F 109.2
C31C C30C H30F 109.2
H30E C30C H30F 107.9
C32C C31C C30C 111.3(14)
C32C C31C H31E 109.4
C30C C31C H31E 109.4
C32C C31C H31F 109.4
C30C C31C H31F 109.4
H31E C31C H31F 108.0
C31C C32C C33C 115.8(13)
C31C C32C H32E 108.3
C33C C32C H32E 108.3
C31C C32C H32F 108.3
C33C C32C H32F 108.3
H32E C32C H32F 107.4
C34C C33C C32C 116.5(13)
C34C C33C H33E 108.2
C32C C33C H33E 108.2
C34C C33C H33F 108.2
C32C C33C H33F 108.2
H33E C33C H33F 107.3
C33C C34C C35C 117.0(13)
C33C C34C H34E 108.1
C35C C34C H34E 108.1
C33C C34C H34F 108.1
C35C C34C H34F 108.1
H34E C34C H34F 107.3
C36C C35C C34C 116.0(14)
C36C C35C H35E 108.3
C34C C35C H35E 108.3
C36C C35C H35F 108.3
C34C C35C H35F 108.3
H35E C35C H35F 107.4
C35C C36C C37C 117.0(15)
C35C C36C H36E 108.1
C37C C36C H36E 108.1
C35C C36C H36F 108.0
C37C C36C H36F 108.1
H36E C36C H36F 107.3
C36C C37C C38C 115.2(14)
C36C C37C H37E 108.5
C38C C37C H37E 108.5
C36C C37C H37F 108.5
C38C C37C H37F 108.5
H37E C37C H37F 107.5
C37C C38C C39C 111.4(16)
C37C C38C H38E 109.3
C39C C38C H38E 109.3
C37C C38C H38F 109.3
C39C C38C H38F 109.3
H38E C38C H38F 108.0
C38C C39C H39G 109.5
C38C C39C H39H 109.5
H39G C39C H39H 109.5
C38C C39C H39I 109.5
H39G C39C H39I 109.5
H39H C39C H39I 109.5
C20A O40A C41A 116.9(5)
O40A C41A C42A 107.8(5)
O40A C41A H41A 110.1
C42A C41A H41A 110.1
O40A C41A H41B 110.1
C42A C41A H41B 110.1
H41A C41A H41B 108.5
C41A C42A C43A 114.2(5)
C41A C42A H42A 108.7
C43A C42A H42A 108.7
C41A C42A H42B 108.7
C43A C42A H42B 108.7
H42A C42A H42B 107.6
C44A C43A C42A 116.2(5)
C44A C43A H43A 108.2
C42A C43A H43A 108.2
C44A C43A H43B 108.2
C42A C43A H43B 108.2
H43A C43A H43B 107.4
C43A C44A C45A 114.7(5)
C43A C44A H44A 108.6
C45A C44A H44A 108.6
C43A C44A H44B 108.6
C45A C44A H44B 108.6
H44A C44A H44B 107.6
C46A C45A C44A 116.7(5)
C46A C45A H45A 108.1
C44A C45A H45A 108.1
C46A C45A H45B 108.1
C44A C45A H45B 108.1
H45A C45A H45B 107.3
C45A C46A C47A 114.9(5)
C45A C46A H46A 108.5
C47A C46A H46A 108.5
C45A C46A H46B 108.5
C47A C46A H46B 108.5
H46A C46A H46B 107.5
C48A C47A C46A 116.2(6)
C48A C47A H47A 108.2
C46A C47A H47A 108.2
C48A C47A H47B 108.2
C46A C47A H47B 108.2
H47A C47A H47B 107.4
C49A C48A C47A 116.1(6)
C49A C48A H48A 108.3
C47A C48A H48A 108.3
C49A C48A H48B 108.3
C47A C48A H48B 108.3
H48A C48A H48B 107.4
C48A C49A C50A 116.7(6)
C48A C49A H49A 108.1
C50A C49A H49A 108.1
C48A C49A H49B 108.1
C50A C49A H49B 108.1
H49A C49A H49B 107.3
C51A C50A C49A 117.7(7)
C51A C50A H50A 107.9
C49A C50A H50A 107.9
C51A C50A H50B 107.9
C49A C50A H50B 107.9
H50A C50A H50B 107.2
C50A C51A C52A 116.0(8)
C50A C51A H51A 108.3
C52A C51A H51A 108.3
C50A C51A H51B 108.3
C52A C51A H51B 108.3
H51A C51A H51B 107.4
C51A C52A H52A 109.5
C51A C52A H52B 109.5
H52A C52A H52B 109.5
C51A C52A H52C 109.5
H52A C52A H52C 109.5
H52B C52A H52C 109.5
C2B C1B C26B 119.5(5)
C2B C1B H1B 120.2
C26B C1B H1B 120.2
C1B C2B C3B 121.4(5)
C1B C2B H2B 119.3
C3B C2B H2B 119.3
C2B C3B C16B 119.5(5)
C2B C3B C4B 122.7(5)
C16B C3B C4B 117.7(4)
C13B C4B C3B 120.1(5)
C13B C4B C5B 115.3(4)
C3B C4B C5B 124.7(4)
C10B C5B C6B 117.4(5)
C10B C5B C4B 117.9(4)
C6B C5B C4B 124.6(5)
C5B C6B C7B 121.0(5)
C5B C6B H6B 119.5
C7B C6B H6B 119.5
O27B C7B C8B 125.0(5)
O27B C7B C6B 114.9(5)
C8B C7B C6B 120.2(5)
C7B C8B C9B 119.5(5)
C7B C8B H8B 120.2
C9B C8B H8B 120.2
C8B C9B C10B 119.8(5)
C8B C9B H9B 120.1
C10B C9B H9B 120.1
O11B C10B C9B 118.0(5)
O11B C10B C5B 120.0(5)
C9B C10B C5B 122.1(5)
C10B O11B C12B 110.6(4)
O11B C12B C13B 111.2(4)
O11B C12B H12C 109.4
C13B C12B H12C 109.4
O11B C12B H12D 109.4
C13B C12B H12D 109.4
H12C C12B H12D 108.0
C4B C13B C14B 120.7(5)
C4B C13B C12B 119.0(5)
C14B C13B C12B 120.3(5)
C15B C14B C13B 120.8(5)
C15B C14B H14B 119.6
C13B C14B H14B 119.6
C14B C15B C16B 120.4(5)
C14B C15B H15B 119.8
C16B C15B H15B 119.8
C15B C16B C17B 123.3(5)
C15B C16B C3B 119.1(4)
C17B C16B C3B 117.5(5)
C26B C17B C16B 120.2(5)
C26B C17B C18B 115.3(5)
C16B C17B C18B 124.6(5)
C23B C18B C19B 117.1(6)
C23B C18B C17B 117.5(5)
C19B C18B C17B 125.4(5)
C20B C19B C18B 122.3(6)
C20B C19B H19B 118.9
C18B C19B H19B 118.9
O40B C20B C19B 114.9(6)
O40B C20B C21B 126.4(6)
C19B C20B C21B 118.7(7)
C22B C21B C20B 119.3(7)
C22B C21B H21B 120.4
C20B C21B H21B 120.4
C21B C22B C23B 121.1(6)
C21B C22B H22B 119.4
C23B C22B H22B 119.4
O24B C23B C22B 117.1(6)
O24B C23B C18B 121.5(6)
C22B C23B C18B 121.4(6)
C23B O24B C25B 111.4(4)
O24B C25B C26B 111.2(4)
O24B C25B H25C 109.4
C26B C25B H25C 109.4
O24B C25B H25D 109.4
C26B C25B H25D 109.4
H25C C25B H25D 108.0
C17B C26B C1B 121.0(5)
C17B C26B C25B 119.9(5)
C1B C26B C25B 119.0(5)
C7B O27B C28B 117.9(5)
O27B C28B C29B 108.2(5)
O27B C28B H28C 110.1
C29B C28B H28C 110.1
O27B C28B H28D 110.1
C29B C28B H28D 110.1
H28C C28B H28D 108.4
C30B C29B C28B 113.9(5)
C30B C29B H29C 108.8
C28B C29B H29C 108.8
C30B C29B H29D 108.8
C28B C29B H29D 108.8
H29C C29B H29D 107.7
C29B C30B C31B 115.4(5)
C29B C30B H30C 108.4
C31B C30B H30C 108.4
C29B C30B H30D 108.4
C31B C30B H30D 108.4
H30C C30B H30D 107.5
C32B C31B C30B 114.8(5)
C32B C31B H31C 108.6
C30B C31B H31C 108.6
C32B C31B H31D 108.6
C30B C31B H31D 108.6
H31C C31B H31D 107.6
C31B C32B C33B 118.1(5)
C31B C32B H32C 107.8
C33B C32B H32C 107.8
C31B C32B H32D 107.8
C33B C32B H32D 107.8
H32C C32B H32D 107.1
C34B C33B C32B 115.7(5)
C34B C33B H33C 108.4
C32B C33B H33C 108.4
C34B C33B H33D 108.4
C32B C33B H33D 108.4
H33C C33B H33D 107.4
C33B C34B C35B 118.2(5)
C33B C34B H34C 107.8
C35B C34B H34C 107.8
C33B C34B H34D 107.8
C35B C34B H34D 107.8
H34C C34B H34D 107.1
C36B C35B C34B 117.0(6)
C36B C35B H35C 108.1
C34B C35B H35C 108.1
C36B C35B H35D 108.1
C34B C35B H35D 108.1
H35C C35B H35D 107.3
C35B C36B C37B 118.0(6)
C35B C36B H36C 107.8
C37B C36B H36C 107.8
C35B C36B H36D 107.8
C37B C36B H36D 107.8
H36C C36B H36D 107.2
C38B C37B C36B 118.3(6)
C38B C37B H37C 107.7
C36B C37B H37C 107.7
C38B C37B H37D 107.7
C36B C37B H37D 107.7
H37C C37B H37D 107.1
C37B C38B C39B 115.5(7)
C37B C38B H38C 108.4
C39B C38B H38C 108.4
C37B C38B H38D 108.4
C39B C38B H38D 108.4
H38C C38B H38D 107.5
C38B C39B H39D 109.5
C38B C39B H39E 109.5
H39D C39B H39E 109.5
C38B C39B H39F 109.5
H39D C39B H39F 109.5
H39E C39B H39F 109.5
C20B O40B C41B 115.6(6)
C42B C41B O40B 115.3(11)
C42B C41B H41C 108.5
O40B C41B H41C 108.5
C42B C41B H41D 108.5
O40B C41B H41D 108.5
H41C C41B H41D 107.5
C41B C42B C43B 124.3(16)
C41B C42B H42C 106.3
C43B C42B H42C 106.3
C41B C42B H42D 106.3
C43B C42B H42D 106.3
H42C C42B H42D 106.4
C44B C43B C42B 112.8(16)
C44B C43B H43C 109.0
C42B C43B H43C 109.0
C44B C43B H43D 109.0
C42B C43B H43D 109.0
H43C C43B H43D 107.8
C45B C44B C43B 145.7(17)
C45B C44B H44C 100.4
C43B C44B H44C 100.4
C45B C44B H44D 100.4
C43B C44B H44D 100.4
H44C C44B H44D 104.3
C44B C45B C46B 147.0(15)
C44B C45B H45C 100.0
C46B C45B H45C 100.0
C44B C45B H45D 100.0
C46B C45B H45D 100.0
H45C C45B H45D 104.2
C47B C46B C45B 145.2(16)
C47B C46B H46C 100.6
C45B C46B H46C 100.6
C47B C46B H46D 100.6
C45B C46B H46D 100.6
H46C C46B H46D 104.3
C46B C47B C48B 148.3(15)
C46B C47B H47C 99.7
C48B C47B H47C 99.7
C46B C47B H47D 99.7
C48B C47B H47D 99.7
H47C C47B H47D 104.1
C49B C48B C47B 152.2(14)
C49B C48B H48C 98.5
C47B C48B H48C 98.5
C49B C48B H48D 98.5
C47B C48B H48D 98.5
H48C C48B H48D 103.8
C48B C49B C50B 152.2(15)
C48B C49B H49C 98.5
C50B C49B H49C 98.5
C48B C49B H49D 98.5
C50B C49B H49D 98.5
H49C C49B H49D 103.8
C51B C50B C49B 142.8(14)
C51B C50B H50C 101.3
C49B C50B H50C 101.3
C51B C50B H50D 101.3
C49B C50B H50D 101.3
H50C C50B H50D 104.5
C50B C51B C52B 132.4(16)
C50B C51B H51C 104.1
C52B C51B H51C 104.1
C50B C51B H51D 104.1
C52B C51B H51D 104.1
H51C C51B H51D 105.5
C51B C52B H52D 109.5
C51B C52B H52E 109.5
H52D C52B H52E 109.5
C51B C52B H52F 109.5
H52D C52B H52F 109.5
H52E C52B H52F 109.5

loop_
_geom_bond_atom_site_label_1
_geom_bond_atom_site_label_2
_geom_bond_distance
C1A C2A 1.370(7)
C1A C26A 1.425(7)
C1A H1A 0.9400
C2A C3A 1.406(6)
C2A H2A 0.9400
C3A C16A 1.439(7)
C3A C4A 1.450(6)
C4A C13A 1.365(7)
C4A C5A 1.501(7)
C5A C10A 1.399(7)
C5A C6A 1.405(7)
C6A C7A 1.388(8)
C6A H6A 0.9400
C7A O27A 1.375(8)
C7A C8A 1.386(9)
C8A C9A 1.407(9)
C8A H8A 0.9400
C9A C10A 1.388(8)
C9A H9A 0.9400
C10A O11A 1.375(7)
O11A C12A 1.416(6)
C12A C13A 1.499(6)
C12A H12A 0.9800
C12A H12B 0.9800
C13A C14A 1.400(7)
C14A C15A 1.390(7)
C14A H14A 0.9400
C15A C16A 1.420(7)
C15A H15A 0.9400
C16A C17A 1.438(6)
C17A C26A 1.384(6)
C17A C18A 1.483(7)
C18A C23A 1.384(7)
C18A C19A 1.402(6)
C19A C20A 1.389(7)
C19A H19A 0.9400
C20A C21A 1.375(8)
C20A O40A 1.381(6)
C21A C22A 1.375(7)
C21A H21A 0.9400
C22A C23A 1.384(7)
C22A H22A 0.9400
C23A O24A 1.388(6)
O24A C25A 1.440(6)
C25A C26A 1.497(6)
C25A H25A 0.9800
C25A H25B 0.9800
O27A C28C 1.37(3)
O27A C28A 1.47(2)
C28A C29A 1.503(16)
C28A H28A 0.9800
C28A H28B 0.9800
C29A C30A 1.444(15)
C29A H29A 0.9800
C29A H29B 0.9800
C30A C31A 1.521(16)
C30A H30A 0.9800
C30A H30B 0.9800
C31A C32A 1.458(14)
C31A H31A 0.9800
C31A H31B 0.9800
C32A C33A 1.498(15)
C32A H32A 0.9800
C32A H32B 0.9800
C33A C34A 1.452(14)
C33A H33A 0.9800
C33A H33B 0.9800
C34A C35A 1.474(15)
C34A H34A 0.9800
C34A H34B 0.9800
C35A C36A 1.483(14)
C35A H35A 0.9800
C35A H35B 0.9800
C36A C37A 1.527(15)
C36A H36A 0.9800
C36A H36B 0.9800
C37A C38A 1.488(16)
C37A H37A 0.9800
C37A H37B 0.9800
C38A C39A 1.551(17)
C38A H38A 0.9800
C38A H38B 0.9800
C39A H39A 0.9700
C39A H39B 0.9700
C39A H39C 0.9700
C28C C29C 1.566(17)
C28C H28E 0.9800
C28C H28F 0.9800
C29C C30C 1.495(16)
C29C H29E 0.9800
C29C H29F 0.9800
C30C C31C 1.535(16)
C30C H30E 0.9800
C30C H30F 0.9800
C31C C32C 1.492(15)
C31C H31E 0.9800
C31C H31F 0.9800
C32C C33C 1.511(15)
C32C H32E 0.9800
C32C H32F 0.9800
C33C C34C 1.480(15)
C33C H33E 0.9800
C33C H33F 0.9800
C34C C35C 1.495(14)
C34C H34E 0.9800
C34C H34F 0.9800
C35C C36C 1.489(16)
C35C H35E 0.9800
C35C H35F 0.9800
C36C C37C 1.493(15)
C36C H36E 0.9800
C36C H36F 0.9800
C37C C38C 1.508(17)
C37C H37E 0.9800
C37C H37F 0.9800
C38C C39C 1.542(17)
C38C H38E 0.9800
C38C H38F 0.9800
C39C H39G 0.9700
C39C H39H 0.9700
C39C H39I 0.9700
O40A C41A 1.439(6)
C41A C42A 1.495(8)
C41A H41A 0.9800
C41A H41B 0.9800
C42A C43A 1.521(8)
C42A H42A 0.9800
C42A H42B 0.9800
C43A C44A 1.491(8)
C43A H43A 0.9800
C43A H43B 0.9800
C44A C45A 1.522(8)
C44A H44A 0.9800
C44A H44B 0.9800
C45A C46A 1.490(8)
C45A H45A 0.9800
C45A H45B 0.9800
C46A C47A 1.509(8)
C46A H46A 0.9800
C46A H46B 0.9800
C47A C48A 1.500(8)
C47A H47A 0.9800
C47A H47B 0.9800
C48A C49A 1.486(9)
C48A H48A 0.9800
C48A H48B 0.9800
C49A C50A 1.497(9)
C49A H49A 0.9800
C49A H49B 0.9800
C50A C51A 1.486(10)
C50A H50A 0.9800
C50A H50B 0.9800
C51A C52A 1.526(10)
C51A H51A 0.9800
C51A H51B 0.9800
C52A H52A 0.9700
C52A H52B 0.9700
C52A H52C 0.9700
C1B C2B 1.368(7)
C1B C26B 1.418(7)
C1B H1B 0.9400
C2B C3B 1.405(6)
C2B H2B 0.9400
C3B C16B 1.442(7)
C3B C4B 1.449(6)
C4B C13B 1.375(7)
C4B C5B 1.484(7)
C5B C10B 1.393(6)
C5B C6B 1.396(6)
C6B C7B 1.402(7)
C6B H6B 0.9400
C7B O27B 1.379(6)
C7B C8B 1.384(7)
C8B C9B 1.387(7)
C8B H8B 0.9400
C9B C10B 1.388(7)
C9B H9B 0.9400
C10B O11B 1.385(6)
O11B C12B 1.432(6)
C12B C13B 1.494(6)
C12B H12C 0.9800
C12B H12D 0.9800
C13B C14B 1.396(7)
C14B C15B 1.388(6)
C14B H14B 0.9400
C15B C16B 1.413(6)
C15B H15B 0.9400
C16B C17B 1.432(7)
C17B C26B 1.376(7)
C17B C18B 1.492(7)
C18B C23B 1.393(7)
C18B C19B 1.394(7)
C19B C20B 1.392(8)
C19B H19B 0.9400
C20B O40B 1.379(8)
C20B C21B 1.413(9)
C21B C22B 1.367(9)
C21B H21B 0.9400
C22B C23B 1.384(8)
C22B H22B 0.9400
C23B O24B 1.380(7)
O24B C25B 1.431(6)
C25B C26B 1.509(6)
C25B H25C 0.9800
C25B H25D 0.9800
O27B C28B 1.431(6)
C28B C29B 1.506(8)
C28B H28C 0.9800
C28B H28D 0.9800
C29B C30B 1.487(8)
C29B H29C 0.9800
C29B H29D 0.9800
C30B C31B 1.502(7)
C30B H30C 0.9800
C30B H30D 0.9800
C31B C32B 1.496(8)
C31B H31C 0.9800
C31B H31D 0.9800
C32B C33B 1.504(7)
C32B H32C 0.9800
C32B H32D 0.9800
C33B C34B 1.489(8)
C33B H33C 0.9800
C33B H33D 0.9800
C34B C35B 1.510(8)
C34B H34C 0.9800
C34B H34D 0.9800
C35B C36B 1.450(8)
C35B H35C 0.9800
C35B H35D 0.9800
C36B C37B 1.508(8)
C36B H36C 0.9800
C36B H36D 0.9800
C37B C38B 1.464(9)
C37B H37C 0.9800
C37B H37D 0.9800
C38B C39B 1.502(9)
C38B H38C 0.9800
C38B H38D 0.9800
C39B H39D 0.9700
C39B H39E 0.9700
C39B H39F 0.9700
O40B C41B 1.417(9)
C41B C42B 1.287(12)
C41B H41C 0.9800
C41B H41D 0.9800
C42B C43B 1.425(15)
C42B H42C 0.9800
C42B H42D 0.9800
C43B C44B 1.358(13)
C43B H43C 0.9800
C43B H43D 0.9800
C44B C45B 1.309(13)
C44B H44C 0.9800
C44B H44D 0.9800
C45B C46B 1.359(12)
C45B H45C 0.9800
C45B H45D 0.9800
C46B C47B 1.283(12)
C46B H46C 0.9800
C46B H46D 0.9800
C47B C48B 1.401(12)
C47B H47C 0.9800
C47B H47D 0.9800
C48B C49B 1.295(12)
C48B H48C 0.9800
C48B H48D 0.9800
C49B C50B 1.394(12)
C49B H49C 0.9800
C49B H49D 0.9800
C50B C51B 1.314(13)
C50B H50C 0.9800
C50B H50D 0.9800
C51B C52B 1.390(13)
C51B H51C 0.9800
C51B H51D 0.9800
C52B H52D 0.9700
C52B H52E 0.9700
C52B H52F 0.9700

loop_
_geom_torsion_atom_site_label_1
_geom_torsion_atom_site_label_2
_geom_torsion_atom_site_label_3
_geom_torsion_atom_site_label_4
_geom_torsion
C26A C1A C2A C3A 2.8(8)
C1A C2A C3A C16A 2.4(8)
C1A C2A C3A C4A 177.5(5)
C2A C3A C4A C13A -162.8(5)
C16A C3A C4A C13A 12.4(7)
C2A C3A C4A C5A 16.1(8)
C16A C3A C4A C5A -168.7(5)
C13A C4A C5A C10A 22.2(7)
C3A C4A C5A C10A -156.7(5)
C13A C4A C5A C6A -156.3(5)
C3A C4A C5A C6A 24.8(8)
C10A C5A C6A C7A 2.0(8)
C4A C5A C6A C7A -179.6(5)
C5A C6A C7A O27A 179.8(5)
C5A C6A C7A C8A 0.4(9)
O27A C7A C8A C9A 178.3(6)
C6A C7A C8A C9A -2.3(10)
C7A C8A C9A C10A 1.9(9)
C8A C9A C10A O11A -179.9(5)
C8A C9A C10A C5A 0.4(9)
C6A C5A C10A O11A 177.9(5)
C4A C5A C10A O11A -0.7(7)
C6A C5A C10A C9A -2.3(8)
C4A C5A C10A C9A 179.1(5)
C9A C10A O11A C12A 140.8(5)
C5A C10A O11A C12A -39.5(6)
C10A O11A C12A C13A 56.4(6)
C3A C4A C13A C14A -6.3(8)
C5A C4A C13A C14A 174.7(5)
C3A C4A C13A C12A 175.9(5)
C5A C4A C13A C12A -3.1(7)
O11A C12A C13A C4A -35.9(7)
O11A C12A C13A C14A 146.2(5)
C4A C13A C14A C15A -3.1(8)
C12A C13A C14A C15A 174.7(5)
C13A C14A C15A C16A 5.9(8)
C14A C15A C16A C17A 176.1(5)
C14A C15A C16A C3A 0.7(8)
C2A C3A C16A C15A 165.9(5)
C4A C3A C16A C15A -9.5(7)
C2A C3A C16A C17A -9.7(7)
C4A C3A C16A C17A 174.9(5)
C15A C16A C17A C26A -163.3(5)
C3A C16A C17A C26A 12.1(8)
C15A C16A C17A C18A 16.1(8)
C3A C16A C17A C18A -168.4(5)
C26A C17A C18A C23A 23.6(7)
C16A C17A C18A C23A -155.8(5)
C26A C17A C18A C19A -152.5(5)
C16A C17A C18A C19A 28.0(9)
C23A C18A C19A C20A 1.9(8)
C17A C18A C19A C20A 178.1(5)
C18A C19A C20A C21A 0.1(9)
C18A C19A C20A O40A 179.3(5)
O40A C20A C21A C22A -179.9(6)
C19A C20A C21A C22A -0.8(9)
C20A C21A C22A C23A -0.6(9)
C21A C22A C23A C18A 2.8(9)
C21A C22A C23A O24A -177.5(5)
C19A C18A C23A C22A -3.3(9)
C17A C18A C23A C22A -179.7(5)
C19A C18A C23A O24A 177.0(5)
C17A C18A C23A O24A 0.6(8)
C22A C23A O24A C25A 139.2(5)
C18A C23A O24A C25A -41.1(7)
C23A O24A C25A C26A 55.5(6)
C16A C17A C26A C1A -7.2(8)
C18A C17A C26A C1A 173.3(5)
C16A C17A C26A C25A 173.3(5)
C18A C17A C26A C25A -6.2(7)
C2A C1A C26A C17A -0.4(8)
C2A C1A C26A C25A 179.1(5)
O24A C25A C26A C17A -32.8(7)
O24A C25A C26A C1A 147.7(5)
C8A C7A O27A C28C 11.7(15)
C6A C7A O27A C28C -167.7(13)
C8A C7A O27A C28A 22.5(12)
C6A C7A O27A C28A -156.9(10)
C28C O27A C28A C29A -52(4)
C7A O27A C28A C29A 153.7(11)
O27A C28A C29A C30A -141(2)
C28A C29A C30A C31A 154.8(19)
C29A C30A C31A C32A 128(2)
C30A C31A C32A C33A 176.8(18)
C31A C32A C33A C34A 172.7(19)
C32A C33A C34A C35A 171.8(18)
C33A C34A C35A C36A 174.5(19)
C34A C35A C36A C37A 176.1(18)
C35A C36A C37A C38A 179.0(19)
C36A C37A C38A C39A 177(2)
C7A O27A C28C C29C 71.0(18)
C28A O27A C28C C29C 40(4)
O27A C28C C29C C30C 86.2(19)
C28C C29C C30C C31C 103(3)
C29C C30C C31C C32C -167(2)
C30C C31C C32C C33C -160(2)
C31C C32C C33C C34C -173(3)
C32C C33C C34C C35C 178(2)
C33C C34C C35C C36C 176(2)
C34C C35C C36C C37C -176(2)
C35C C36C C37C C38C -177(3)
C36C C37C C38C C39C -174(3)
C21A C20A O40A C41A -12.4(9)
C19A C20A O40A C41A 168.4(5)
C20A O40A C41A C42A 179.1(5)
O40A C41A C42A C43A -70.1(7)
C41A C42A C43A C44A -175.6(6)
C42A C43A C44A C45A 173.3(6)
C43A C44A C45A C46A 179.9(6)
C44A C45A C46A C47A -179.5(6)
C45A C46A C47A C48A 179.0(6)
C46A C47A C48A C49A 179.2(6)
C47A C48A C49A C50A 180.0(7)
C48A C49A C50A C51A 179.8(8)
C49A C50A C51A C52A 177.4(8)
C26B C1B C2B C3B -4.9(8)
C1B C2B C3B C16B -1.8(8)
C1B C2B C3B C4B -177.8(5)
C2B C3B C4B C13B 163.4(5)
C16B C3B C4B C13B -12.7(8)
C2B C3B C4B C5B -16.4(8)
C16B C3B C4B C5B 167.5(5)
C13B C4B C5B C10B -24.4(7)
C3B C4B C5B C10B 155.4(5)
C13B C4B C5B C6B 152.5(5)
C3B C4B C5B C6B -27.7(9)
C10B C5B C6B C7B -0.8(8)
C4B C5B C6B C7B -177.8(5)
C5B C6B C7B O27B 179.9(5)
C5B C6B C7B C8B -0.9(9)
O27B C7B C8B C9B -179.4(6)
C6B C7B C8B C9B 1.4(9)
C7B C8B C9B C10B -0.2(9)
C8B C9B C10B O11B 177.5(5)
C8B C9B C10B C5B -1.6(9)
C6B C5B C10B O11B -177.0(5)
C4B C5B C10B O11B 0.2(8)
C6B C5B C10B C9B 2.1(8)
C4B C5B C10B C9B 179.2(5)
C9B C10B O11B C12B -138.1(5)
C5B C10B O11B C12B 41.0(6)
C10B O11B C12B C13B -56.8(5)
C3B C4B C13B C14B 6.3(8)
C5B C4B C13B C14B -173.8(5)
C3B C4B C13B C12B -173.6(5)
C5B C4B C13B C12B 6.2(7)
O11B C12B C13B C4B 34.0(7)
O11B C12B C13B C14B -146.0(5)
C4B C13B C14B C15B 3.4(8)
C12B C13B C14B C15B -176.7(5)
C13B C14B C15B C16B -6.3(8)
C14B C15B C16B C17B -176.3(5)
C14B C15B C16B C3B -0.5(8)
C2B C3B C16B C15B -166.5(5)
C4B C3B C16B C15B 9.7(7)
C2B C3B C16B C17B 9.6(7)
C4B C3B C16B C17B -174.2(5)
C15B C16B C17B C26B 165.0(5)
C3B C16B C17B C26B -10.9(7)
C15B C16B C17B C18B -14.6(8)
C3B C16B C17B C18B 169.5(5)
C26B C17B C18B C23B -22.2(7)
C16B C17B C18B C23B 157.4(5)
C26B C17B C18B C19B 154.6(5)
C16B C17B C18B C19B -25.8(8)
C23B C18B C19B C20B -3.6(8)
C17B C18B C19B C20B 179.6(5)
C18B C19B C20B O40B -178.7(5)
C18B C19B C20B C21B 1.5(9)
O40B C20B C21B C22B -179.2(6)
C19B C20B C21B C22B 0.5(10)
C20B C21B C22B C23B -0.2(10)
C21B C22B C23B O24B 179.7(5)
C21B C22B C23B C18B -2.1(9)
C19B C18B C23B O24B -178.0(5)
C17B C18B C23B O24B -0.9(8)
C19B C18B C23B C22B 3.9(8)
C17B C18B C23B C22B -179.0(5)
C22B C23B O24B C25B -141.9(5)
C18B C23B O24B C25B 39.9(7)
C23B O24B C25B C26B -53.7(6)
C16B C17B C26B C1B 4.5(8)
C18B C17B C26B C1B -175.9(5)
C16B C17B C26B C25B -174.0(5)
C18B C17B C26B C25B 5.6(7)
C2B C1B C26B C17B 3.6(8)
C2B C1B C26B C25B -177.8(5)
O24B C25B C26B C17B 32.2(7)
O24B C25B C26B C1B -146.4(5)
C8B C7B O27B C28B 10.0(9)
C6B C7B O27B C28B -170.8(5)
C7B O27B C28B C29B -178.7(5)
O27B C28B C29B C30B 71.4(7)
C28B C29B C30B C31B 173.5(6)
C29B C30B C31B C32B -173.3(6)
C30B C31B C32B C33B 179.8(6)
C31B C32B C33B C34B -179.6(6)
C32B C33B C34B C35B -180.0(6)
C33B C34B C35B C36B -178.8(7)
C34B C35B C36B C37B -178.6(7)
C35B C36B C37B C38B 178.2(7)
C36B C37B C38B C39B -177.3(7)
C19B C20B O40B C41B 168.2(7)
C21B C20B O40B C41B -12.0(11)
C20B O40B C41B C42B -151.1(13)
O40B C41B C42B C43B 67(3)
C41B C42B C43B C44B 168.6(17)
C42B C43B C44B C45B 124(3)
C43B C44B C45B C46B 163(3)
C44B C45B C46B C47B 169(3)
C45B C46B C47B C48B 178(2)
C46B C47B C48B C49B 171(3)
C47B C48B C49B C50B 162(3)
C48B C49B C50B C51B 170(3)
C49B C50B C51B C52B 171(2)
